data_7045190
loop_
_publ_author_name
'Perras, Justin H.'
'Mezibroski, Stefan M. J.'
'Wiebe, Matthew A.'
'Ritch, Jamie S.'

_publ_section_title
;
 Diverse silver(i) coordination chemistry with cyclic selenourea ligands.
;
_journal_issue 5
_journal_name_full 'Dalton transactions (Cambridge, England : 2003)'
_journal_page_first 1471
_journal_page_last 1478
_journal_paper_doi 10.1039/c7dt04243d
_journal_volume 47
_journal_year 2018
_chemical_formula_moiety 'C54 H72 Ag N4 Se2, Ag N2 O6'
_chemical_formula_sum 'C54 H72 Ag2 N6 O6 Se2'
_chemical_formula_weight 1274.83
_space_group_crystal_system monoclinic
_space_group_IT_number 15
_space_group_name_Hall '-C 2yc'
_space_group_name_H-M_alt 'C 1 2/c 1'
_symmetry_space_group_name_Hall '-C 2yc'
_symmetry_space_group_name_H-M 'C 1 2/c 1'
_atom_sites_solution_hydrogens geom
_atom_sites_solution_primary dual
_audit_creation_date 2017-09-08
_audit_creation_method
;
Olex2 1.2
(compiled 2017.08.10 svn.r3458 for OlexSys, GUI svn.r5381)
;
_audit_update_record
;
2017-11-03 deposited with the CCDC.
2017-12-29 downloaded from the CCDC.
;
_cell_angle_alpha 90
_cell_angle_beta 94.126(4)
_cell_angle_gamma 90
_cell_formula_units_Z 4
_cell_length_a 17.6429(15)
_cell_length_b 12.6491(10)
_cell_length_c 29.964(2)
_cell_measurement_reflns_used 9529
_cell_measurement_temperature 150(2)
_cell_measurement_theta_max 31.49
_cell_measurement_theta_min 2.79
_cell_volume 6669.6(9)
_computing_molecular_graphics 'Olex2 (Dolomanov et al., 2009)'
_computing_publication_material 'Olex2 (Dolomanov et al., 2009)'
_computing_structure_refinement 'ShelXL (Sheldrick, 2015)'
_computing_structure_solution 'ShelXT (Sheldrick, 2015)'
_diffrn_ambient_temperature 150.0
_diffrn_measured_fraction_theta_full 0.998
_diffrn_measured_fraction_theta_max 0.999
_diffrn_measurement_device_type 'Bruker APEX-II CCD'
_diffrn_measurement_method '\f and \w scans'
_diffrn_radiation_type MoK\a
_diffrn_radiation_wavelength 0.71073
_diffrn_reflns_av_R_equivalents 0.0571
_diffrn_reflns_av_unetI/netI 0.0336
_diffrn_reflns_Laue_measured_fraction_full 0.998
_diffrn_reflns_Laue_measured_fraction_max 0.999
_diffrn_reflns_limit_h_max 25
_diffrn_reflns_limit_h_min -25
_diffrn_reflns_limit_k_max 18
_diffrn_reflns_limit_k_min -18
_diffrn_reflns_limit_l_max 42
_diffrn_reflns_limit_l_min -42
_diffrn_reflns_number 65763
_diffrn_reflns_point_group_measured_fraction_full 0.998
_diffrn_reflns_point_group_measured_fraction_max 0.999
_diffrn_reflns_theta_full 25.242
_diffrn_reflns_theta_max 30.508
_diffrn_reflns_theta_min 2.726
_diffrn_standards_number 0
_exptl_absorpt_coefficient_mu 1.722
_exptl_absorpt_correction_T_max 0.7463
_exptl_absorpt_correction_T_min 0.3345
_exptl_absorpt_correction_type numerical
_exptl_absorpt_process_details
'SADABS-2014/5 (Bruker,2014/5) was used for absorption correction. wR2(int) was 0.0679 before and 0.0567 after correction. The Ratio of minimum to maximum transmission is 0.4482. The \l/2 correction factor is Not present.'
_exptl_crystal_colour colourless
_exptl_crystal_colour_primary colourless
_exptl_crystal_density_diffrn 1.270
_exptl_crystal_description prism
_exptl_crystal_F_000 2592
_exptl_crystal_size_max 0.385
_exptl_crystal_size_mid 0.368
_exptl_crystal_size_min 0.313
_refine_diff_density_max 0.819
_refine_diff_density_min -1.203
_refine_diff_density_rms 0.069
_refine_ls_extinction_method none
_refine_ls_goodness_of_fit_ref 1.036
_refine_ls_hydrogen_treatment constr
_refine_ls_matrix_type full
_refine_ls_number_parameters 326
_refine_ls_number_reflns 10178
_refine_ls_number_restraints 0
_refine_ls_restrained_S_all 1.036
_refine_ls_R_factor_all 0.0554
_refine_ls_R_factor_gt 0.0356
_refine_ls_shift/su_max 0.001
_refine_ls_shift/su_mean 0.000
_refine_ls_structure_factor_coef Fsqd
_refine_ls_weighting_details 'w=1/[\s^2^(Fo^2^)+(0.0314P)^2^+9.8867P] where P=(Fo^2^+2Fc^2^)/3'
_refine_ls_weighting_scheme calc
_refine_ls_wR_factor_gt 0.0781
_refine_ls_wR_factor_ref 0.0846
_reflns_Friedel_coverage 0.000
_reflns_number_gt 7726
_reflns_number_total 10178
_reflns_threshold_expression 'I > 2\s(I)'
_cod_data_source_file c7dt04243d2.cif
_cod_data_source_block jsr013_0m_sq
_cod_depositor_comments 'Adding full bibliography for 7045187--7045191.cif.'
_cod_database_code 7045190
_shelx_shelxl_version_number 2016/6
_shelx_space_group_comment
;
The symmetry employed for this shelxl refinement is uniquely defined
by the following loop, which should always be used as a source of
symmetry information in preference to the above space-group names.
They are only intended as comments.
;
_shelx_estimated_absorpt_t_max 0.615
_shelx_estimated_absorpt_t_min 0.557
_olex2_refinement_description
;
1. Fixed Uiso
 At 1.2 times of:
  All C(H) groups
 At 1.5 times of:
  All C(H,H,H) groups
2.a Ternary CH refined with riding coordinates:
 C25(H25), C13(H13), C10(H10), C22(H22)
2.b Aromatic/amide H refined with riding coordinates:
 C3(H3), C2(H2), C8(H8), C20(H20), C6(H6), C7(H7), C18(H18), C19(H19)
2.c Idealised Me refined as rotating group:
 C27(H27A,H27B,H27C), C12(H12A,H12B,H12C), C26(H26A,H26B,H26C), C14(H14A,H14B,
 H14C), C24(H24A,H24B,H24C), C11(H11A,H11B,H11C), C23(H23A,H23B,H23C), C15(H15A,
 H15B,H15C)
;
_olex2_submission_special_instructions 'No special instructions were received'

loop_
_space_group_symop_operation_xyz
'x, y, z'
'-x, y, -z+1/2'
'x+1/2, y+1/2, z'
'-x+1/2, y+1/2, -z+1/2'
'-x, -y, -z'
'x, -y, z-1/2'
'-x+1/2, -y+1/2, -z'
'x+1/2, -y+1/2, z-1/2'

loop_
_atom_site_label
_atom_site_type_symbol
_atom_site_fract_x
_atom_site_fract_y
_atom_site_fract_z
_atom_site_U_iso_or_equiv
_atom_site_adp_type
_atom_site_occupancy
_atom_site_site_symmetry_order
_atom_site_calc_flag
_atom_site_refinement_flags_posn
_atom_site_refinement_flags_adp
_atom_site_refinement_flags_occupancy
Ag1 Ag 0.250000 0.750000 0.500000 0.02892(6) Uani 1 2 d S T P
Se1 Se 0.30781(2) 0.63329(2) 0.44551(2) 0.03088(6) Uani 1 1 d . . .
Ag2 Ag 0.500000 0.52048(3) 0.250000 0.07035(12) Uani 1 2 d S T P
N1 N 0.21809(10) 0.75334(13) 0.37670(5) 0.0241(3) Uani 1 1 d . . .
N2 N 0.29857(10) 0.64479(13) 0.35082(5) 0.0226(3) Uani 1 1 d . . .
O1 O 0.38075(11) 0.61597(14) 0.24201(6) 0.0443(4) Uani 1 1 d . . .
O2 O 0.38148(11) 0.45406(15) 0.21974(7) 0.0482(5) Uani 1 1 d . . .
O3 O 0.27528(11) 0.54027(19) 0.21956(7) 0.0548(5) Uani 1 1 d . . .
C4 C 0.35778(12) 0.56693(16) 0.34834(6) 0.0249(4) Uani 1 1 d . . .
N3 N 0.34454(12) 0.53759(17) 0.22675(6) 0.0361(4) Uani 1 1 d . . .
C3 C 0.26254(12) 0.69691(16) 0.31427(6) 0.0261(4) Uani 1 1 d . . .
H3 H 0.271747 0.686845 0.283712 0.031 Uiso 1 1 calc R . .
C1 C 0.27167(12) 0.68085(15) 0.38903(6) 0.0230(4) Uani 1 1 d . . .
C9 C 0.43277(13) 0.60043(18) 0.35566(7) 0.0301(4) Uani 1 1 d . . .
C16 C 0.17216(12) 0.81269(17) 0.40587(7) 0.0273(4) Uani 1 1 d . . .
C2 C 0.21242(13) 0.76396(17) 0.33036(7) 0.0281(4) Uani 1 1 d . . .
H2 H 0.179204 0.810130 0.313303 0.034 Uiso 1 1 calc R . .
C25 C 0.25767(15) 0.97183(18) 0.39334(8) 0.0362(5) Uani 1 1 d . . .
H25 H 0.263741 0.938462 0.363551 0.043 Uiso 1 1 calc R . .
C21 C 0.19020(13) 0.91952(18) 0.41318(7) 0.0307(5) Uani 1 1 d . . .
C13 C 0.45440(14) 0.7150(2) 0.36488(8) 0.0361(5) Uani 1 1 d . . .
H13 H 0.406646 0.754760 0.369554 0.043 Uiso 1 1 calc R . .
C5 C 0.33620(14) 0.46276(17) 0.33717(7) 0.0299(4) Uani 1 1 d . . .
C17 C 0.11097(13) 0.76176(19) 0.42356(7) 0.0336(5) Uani 1 1 d . . .
C8 C 0.48912(15) 0.5238(2) 0.35274(8) 0.0412(6) Uani 1 1 d . . .
H8 H 0.541106 0.543076 0.357540 0.049 Uiso 1 1 calc R . .
C10 C 0.25393(15) 0.43139(18) 0.32660(8) 0.0360(5) Uani 1 1 d . . .
H10 H 0.226658 0.494137 0.312969 0.043 Uiso 1 1 calc R . .
C20 C 0.14362(15) 0.9755(2) 0.44056(8) 0.0408(6) Uani 1 1 d . . .
H20 H 0.153817 1.048063 0.446652 0.049 Uiso 1 1 calc R . .
C6 C 0.39549(17) 0.39023(18) 0.33549(8) 0.0407(6) Uani 1 1 d . . .
H6 H 0.383930 0.318246 0.329019 0.049 Uiso 1 1 calc R . .
C22 C 0.09112(15) 0.6466(2) 0.41321(9) 0.0414(6) Uani 1 1 d . . .
H22 H 0.138467 0.610824 0.404575 0.050 Uiso 1 1 calc R . .
C7 C 0.46993(17) 0.4201(2) 0.34293(9) 0.0450(6) Uani 1 1 d . . .
H7 H 0.508939 0.368772 0.341321 0.054 Uiso 1 1 calc R . .
C18 C 0.06695(15) 0.8224(3) 0.45057(8) 0.0452(6) Uani 1 1 d . . .
H18 H 0.024939 0.790645 0.463524 0.054 Uiso 1 1 calc R . .
C27 C 0.33058(16) 0.9507(2) 0.42290(10) 0.0462(6) Uani 1 1 d . . .
H27A H 0.325888 0.981385 0.452600 0.069 Uiso 1 1 calc GR . .
H27B H 0.373861 0.982821 0.409263 0.069 Uiso 1 1 calc GR . .
H27C H 0.338646 0.874229 0.425752 0.069 Uiso 1 1 calc GR . .
C19 C 0.08299(16) 0.9273(2) 0.45893(8) 0.0475(7) Uani 1 1 d . . .
H19 H 0.052041 0.966877 0.477516 0.057 Uiso 1 1 calc R . .
C12 C 0.21590(19) 0.4027(2) 0.36948(10) 0.0536(8) Uani 1 1 d . . .
H12A H 0.238005 0.337063 0.381946 0.080 Uiso 1 1 calc GR . .
H12B H 0.161233 0.392959 0.362478 0.080 Uiso 1 1 calc GR . .
H12C H 0.224187 0.459836 0.391386 0.080 Uiso 1 1 calc GR . .
C26 C 0.24723(19) 1.0905(2) 0.38583(10) 0.0506(7) Uani 1 1 d . . .
H26A H 0.198507 1.103468 0.368911 0.076 Uiso 1 1 calc GR . .
H26B H 0.288656 1.117547 0.368953 0.076 Uiso 1 1 calc GR . .
H26C H 0.247841 1.126507 0.414802 0.076 Uiso 1 1 calc GR . .
C14 C 0.50739(19) 0.7272(3) 0.40736(11) 0.0614(9) Uani 1 1 d . . .
H14A H 0.484387 0.693296 0.432518 0.092 Uiso 1 1 calc GR . .
H14B H 0.515340 0.802458 0.413868 0.092 Uiso 1 1 calc GR . .
H14C H 0.556319 0.693604 0.402887 0.092 Uiso 1 1 calc GR . .
C24 C 0.0329(2) 0.6377(3) 0.37409(11) 0.0685(10) Uani 1 1 d . . .
H24A H -0.014711 0.670699 0.381770 0.103 Uiso 1 1 calc GR . .
H24B H 0.023803 0.562914 0.366953 0.103 Uiso 1 1 calc GR . .
H24C H 0.051657 0.673596 0.348087 0.103 Uiso 1 1 calc GR . .
C11 C 0.2438(2) 0.3399(2) 0.29324(9) 0.0527(7) Uani 1 1 d . . .
H11A H 0.268815 0.357458 0.266037 0.079 Uiso 1 1 calc GR . .
H11B H 0.189487 0.328067 0.285657 0.079 Uiso 1 1 calc GR . .
H11C H 0.266551 0.275670 0.306668 0.079 Uiso 1 1 calc GR . .
C23 C 0.0638(2) 0.5877(3) 0.45310(12) 0.0745(11) Uani 1 1 d . . .
H23A H 0.100923 0.596271 0.478801 0.112 Uiso 1 1 calc GR . .
H23B H 0.058320 0.512423 0.445793 0.112 Uiso 1 1 calc GR . .
H23C H 0.014664 0.616263 0.460484 0.112 Uiso 1 1 calc GR . .
C15 C 0.4894(3) 0.7633(3) 0.32448(12) 0.0746(11) Uani 1 1 d . . .
H15A H 0.537434 0.727546 0.319757 0.112 Uiso 1 1 calc GR . .
H15B H 0.498881 0.838700 0.329875 0.112 Uiso 1 1 calc GR . .
H15C H 0.454296 0.754644 0.297857 0.112 Uiso 1 1 calc GR . .

loop_
_atom_site_aniso_label
_atom_site_aniso_U_11
_atom_site_aniso_U_22
_atom_site_aniso_U_33
_atom_site_aniso_U_23
_atom_site_aniso_U_13
_atom_site_aniso_U_12
Ag1 0.03871(13) 0.03193(12) 0.01644(10) -0.00239(8) 0.00420(8) 0.00498(10)
Se1 0.04569(13) 0.03229(11) 0.01446(9) 0.00059(8) 0.00074(8) 0.01452(10)
Ag2 0.03918(18) 0.0789(3) 0.0920(3) 0.000 -0.00218(18) 0.000
N1 0.0301(9) 0.0242(8) 0.0178(7) -0.0006(6) 0.0005(6) 0.0051(7)
N2 0.0298(9) 0.0231(8) 0.0147(7) 0.0003(6) 0.0004(6) 0.0035(7)
O1 0.0561(11) 0.0370(10) 0.0400(10) -0.0060(7) 0.0048(8) -0.0070(8)
O2 0.0466(11) 0.0384(10) 0.0603(12) -0.0116(9) 0.0100(9) -0.0083(8)
O3 0.0387(11) 0.0793(15) 0.0455(11) 0.0045(10) -0.0025(8) -0.0012(10)
C4 0.0368(11) 0.0235(9) 0.0146(8) -0.0009(7) 0.0028(7) 0.0053(8)
N3 0.0419(12) 0.0446(12) 0.0224(9) 0.0013(8) 0.0052(8) -0.0060(9)
C3 0.0363(11) 0.0267(10) 0.0150(8) 0.0018(7) -0.0007(8) 0.0029(8)
C1 0.0309(10) 0.0214(9) 0.0165(8) -0.0011(7) 0.0006(7) 0.0026(8)
C9 0.0361(12) 0.0309(11) 0.0229(10) -0.0036(8) 0.0004(8) 0.0058(9)
C16 0.0311(11) 0.0313(11) 0.0192(9) -0.0006(8) 0.0013(8) 0.0096(8)
C2 0.0360(11) 0.0294(11) 0.0180(9) 0.0027(7) -0.0037(8) 0.0054(8)
C25 0.0515(15) 0.0271(11) 0.0299(11) -0.0019(9) 0.0031(10) 0.0024(10)
C21 0.0392(12) 0.0309(11) 0.0214(9) -0.0021(8) -0.0020(8) 0.0125(9)
C13 0.0363(13) 0.0356(12) 0.0360(12) -0.0100(10) 0.0008(10) -0.0014(10)
C5 0.0474(13) 0.0240(10) 0.0186(9) 0.0019(7) 0.0036(8) 0.0022(9)
C17 0.0314(11) 0.0426(13) 0.0267(10) 0.0026(9) 0.0010(8) 0.0070(10)
C8 0.0378(13) 0.0496(15) 0.0350(12) -0.0072(11) -0.0050(10) 0.0138(11)
C10 0.0521(15) 0.0276(11) 0.0283(11) 0.0000(9) 0.0036(10) -0.0082(10)
C20 0.0488(15) 0.0416(13) 0.0310(12) -0.0098(10) -0.0039(10) 0.0193(11)
C6 0.0645(17) 0.0233(11) 0.0339(12) -0.0027(9) 0.0008(11) 0.0113(11)
C22 0.0361(13) 0.0459(14) 0.0425(14) 0.0066(11) 0.0054(10) -0.0004(11)
C7 0.0564(17) 0.0382(13) 0.0393(14) -0.0058(10) -0.0030(12) 0.0220(12)
C18 0.0339(13) 0.0706(19) 0.0320(12) 0.0012(12) 0.0080(10) 0.0125(12)
C27 0.0449(15) 0.0368(13) 0.0562(17) 0.0026(12) -0.0011(12) -0.0023(11)
C19 0.0453(15) 0.0666(19) 0.0308(12) -0.0124(12) 0.0035(11) 0.0253(13)
C12 0.071(2) 0.0484(16) 0.0435(15) -0.0110(12) 0.0183(14) -0.0199(15)
C26 0.080(2) 0.0301(13) 0.0412(14) 0.0010(11) -0.0016(14) 0.0028(13)
C14 0.0601(19) 0.0597(19) 0.061(2) -0.0212(15) -0.0195(16) -0.0034(15)
C24 0.100(3) 0.0523(18) 0.0497(18) 0.0022(14) -0.0204(18) -0.0176(18)
C11 0.080(2) 0.0445(15) 0.0347(13) -0.0109(11) 0.0085(13) -0.0224(14)
C23 0.097(3) 0.073(2) 0.0520(19) 0.0242(17) -0.0036(18) -0.025(2)
C15 0.111(3) 0.056(2) 0.060(2) -0.0125(16) 0.025(2) -0.039(2)

loop_
_atom_type_symbol
_atom_type_description
_atom_type_scat_dispersion_real
_atom_type_scat_dispersion_imag
_atom_type_scat_source
C C 0.0033 0.0016 'International Tables Vol C Tables 4.2.6.8 and 6.1.1.4'
H H 0.0000 0.0000 'International Tables Vol C Tables 4.2.6.8 and 6.1.1.4'
Ag Ag -0.8971 1.1015 'International Tables Vol C Tables 4.2.6.8 and 6.1.1.4'
N N 0.0061 0.0033 'International Tables Vol C Tables 4.2.6.8 and 6.1.1.4'
O O 0.0106 0.0060 'International Tables Vol C Tables 4.2.6.8 and 6.1.1.4'
Se Se -0.0929 2.2259 'International Tables Vol C Tables 4.2.6.8 and 6.1.1.4'

loop_
_geom_angle_atom_site_label_1
_geom_angle_atom_site_label_2
_geom_angle_atom_site_label_3
_geom_angle
_geom_angle_site_symmetry_1
_geom_angle_site_symmetry_3
Se1 Ag1 Se1 180.0 7_566 .
C1 Se1 Ag1 106.03(6) . .
O1 Ag2 O1 120.19(9) 2_655 .
O2 Ag2 O1 161.73(7) . 2_655
O2 Ag2 O1 161.73(7) 2_655 .
O2 Ag2 O1 53.38(6) 2_655 2_655
O2 Ag2 O1 53.38(6) . .
O2 Ag2 O2 138.52(10) . 2_655
C1 N1 C16 126.86(16) . .
C1 N1 C2 109.72(16) . .
C2 N1 C16 123.41(17) . .
C3 N2 C4 125.07(16) . .
C1 N2 C4 125.10(16) . .
C1 N2 C3 109.79(16) . .
N3 O1 Ag2 93.33(14) . .
N3 O2 Ag2 95.22(14) . .
C9 C4 N2 117.92(18) . .
C9 C4 C5 124.1(2) . .
C5 C4 N2 117.90(19) . .
O1 N3 O2 117.9(2) . .
O3 N3 O1 121.3(2) . .
O3 N3 O2 120.8(2) . .
N2 C3 H3 126.5 . .
C2 C3 N2 107.02(17) . .
C2 C3 H3 126.5 . .
N1 C1 Se1 130.91(14) . .
N1 C1 N2 106.23(16) . .
N2 C1 Se1 122.86(14) . .
C4 C9 C13 122.9(2) . .
C4 C9 C8 116.9(2) . .
C8 C9 C13 120.2(2) . .
C21 C16 N1 117.68(19) . .
C17 C16 N1 118.26(19) . .
C17 C16 C21 124.0(2) . .
N1 C2 H2 126.4 . .
C3 C2 N1 107.22(17) . .
C3 C2 H2 126.4 . .
C21 C25 H25 107.6 . .
C21 C25 C27 110.3(2) . .
C21 C25 C26 113.3(2) . .
C27 C25 H25 107.6 . .
C26 C25 H25 107.6 . .
C26 C25 C27 110.1(2) . .
C16 C21 C25 122.26(19) . .
C20 C21 C16 116.4(2) . .
C20 C21 C25 121.3(2) . .
C9 C13 H13 107.6 . .
C9 C13 C14 112.2(2) . .
C9 C13 C15 110.4(2) . .
C14 C13 H13 107.6 . .
C15 C13 H13 107.6 . .
C15 C13 C14 111.2(3) . .
C4 C5 C10 122.3(2) . .
C6 C5 C4 115.7(2) . .
C6 C5 C10 122.0(2) . .
C16 C17 C22 122.5(2) . .
C18 C17 C16 116.5(2) . .
C18 C17 C22 121.0(2) . .
C9 C8 H8 119.7 . .
C7 C8 C9 120.5(3) . .
C7 C8 H8 119.7 . .
C5 C10 H10 107.6 . .
C5 C10 C12 110.9(2) . .
C5 C10 C11 113.5(2) . .
C12 C10 H10 107.6 . .
C11 C10 H10 107.6 . .
C11 C10 C12 109.3(2) . .
C21 C20 H20 119.5 . .
C19 C20 C21 121.1(2) . .
C19 C20 H20 119.5 . .
C5 C6 H6 119.2 . .
C7 C6 C5 121.7(2) . .
C7 C6 H6 119.2 . .
C17 C22 H22 107.5 . .
C24 C22 C17 111.3(2) . .
C24 C22 H22 107.5 . .
C24 C22 C23 109.8(3) . .
C23 C22 C17 113.0(2) . .
C23 C22 H22 107.5 . .
C8 C7 H7 119.5 . .
C6 C7 C8 121.0(2) . .
C6 C7 H7 119.5 . .
C17 C18 H18 119.3 . .
C19 C18 C17 121.4(3) . .
C19 C18 H18 119.3 . .
C25 C27 H27A 109.5 . .
C25 C27 H27B 109.5 . .
C25 C27 H27C 109.5 . .
H27A C27 H27B 109.5 . .
H27A C27 H27C 109.5 . .
H27B C27 H27C 109.5 . .
C20 C19 H19 119.7 . .
C18 C19 C20 120.6(2) . .
C18 C19 H19 119.7 . .
C10 C12 H12A 109.5 . .
C10 C12 H12B 109.5 . .
C10 C12 H12C 109.5 . .
H12A C12 H12B 109.5 . .
H12A C12 H12C 109.5 . .
H12B C12 H12C 109.5 . .
C25 C26 H26A 109.5 . .
C25 C26 H26B 109.5 . .
C25 C26 H26C 109.5 . .
H26A C26 H26B 109.5 . .
H26A C26 H26C 109.5 . .
H26B C26 H26C 109.5 . .
C13 C14 H14A 109.5 . .
C13 C14 H14B 109.5 . .
C13 C14 H14C 109.5 . .
H14A C14 H14B 109.5 . .
H14A C14 H14C 109.5 . .
H14B C14 H14C 109.5 . .
C22 C24 H24A 109.5 . .
C22 C24 H24B 109.5 . .
C22 C24 H24C 109.5 . .
H24A C24 H24B 109.5 . .
H24A C24 H24C 109.5 . .
H24B C24 H24C 109.5 . .
C10 C11 H11A 109.5 . .
C10 C11 H11B 109.5 . .
C10 C11 H11C 109.5 . .
H11A C11 H11B 109.5 . .
H11A C11 H11C 109.5 . .
H11B C11 H11C 109.5 . .
C22 C23 H23A 109.5 . .
C22 C23 H23B 109.5 . .
C22 C23 H23C 109.5 . .
H23A C23 H23B 109.5 . .
H23A C23 H23C 109.5 . .
H23B C23 H23C 109.5 . .
C13 C15 H15A 109.5 . .
C13 C15 H15B 109.5 . .
C13 C15 H15C 109.5 . .
H15A C15 H15B 109.5 . .
H15A C15 H15C 109.5 . .
H15B C15 H15C 109.5 . .

loop_
_geom_bond_atom_site_label_1
_geom_bond_atom_site_label_2
_geom_bond_distance
_geom_bond_site_symmetry_2
Ag1 Se1 2.4749(2) 7_566
Ag1 Se1 2.4750(2) .
Se1 C1 1.8647(19) .
Ag2 O1 2.423(2) .
Ag2 O1 2.423(2) 2_655
Ag2 O2 2.3723(19) 2_655
Ag2 O2 2.3722(19) .
N1 C1 1.349(3) .
N1 C16 1.444(3) .
N1 C2 1.391(2) .
N2 C4 1.442(3) .
N2 C3 1.392(2) .
N2 C1 1.350(2) .
O1 N3 1.248(3) .
O2 N3 1.267(3) .
O3 N3 1.226(3) .
C4 C9 1.391(3) .
C4 C5 1.405(3) .
C3 H3 0.9500 .
C3 C2 1.340(3) .
C9 C13 1.518(3) .
C9 C8 1.396(3) .
C16 C21 1.402(3) .
C16 C17 1.394(3) .
C2 H2 0.9500 .
C25 H25 1.0000 .
C25 C21 1.520(4) .
C25 C27 1.532(4) .
C25 C26 1.526(3) .
C21 C20 1.395(3) .
C13 H13 1.0000 .
C13 C14 1.532(4) .
C13 C15 1.525(4) .
C5 C10 1.516(4) .
C5 C6 1.395(3) .
C17 C22 1.525(4) .
C17 C18 1.392(3) .
C8 H8 0.9500 .
C8 C7 1.380(4) .
C10 H10 1.0000 .
C10 C12 1.535(4) .
C10 C11 1.531(3) .
C20 H20 0.9500 .
C20 C19 1.380(4) .
C6 H6 0.9500 .
C6 C7 1.370(4) .
C22 H22 1.0000 .
C22 C24 1.507(4) .
C22 C23 1.516(4) .
C7 H7 0.9500 .
C18 H18 0.9500 .
C18 C19 1.376(4) .
C27 H27A 0.9800 .
C27 H27B 0.9800 .
C27 H27C 0.9800 .
C19 H19 0.9500 .
C12 H12A 0.9800 .
C12 H12B 0.9800 .
C12 H12C 0.9800 .
C26 H26A 0.9800 .
C26 H26B 0.9800 .
C26 H26C 0.9800 .
C14 H14A 0.9800 .
C14 H14B 0.9800 .
C14 H14C 0.9800 .
C24 H24A 0.9800 .
C24 H24B 0.9800 .
C24 H24C 0.9800 .
C11 H11A 0.9800 .
C11 H11B 0.9800 .
C11 H11C 0.9800 .
C23 H23A 0.9800 .
C23 H23B 0.9800 .
C23 H23C 0.9800 .
C15 H15A 0.9800 .
C15 H15B 0.9800 .
C15 H15C 0.9800 .
